data_6000209
loop_
_publ_author_name
'Lasocha, W.'
'Schenk, H.'

_publ_section_title
;
 Crystal structure of anilinium pentamolybdate from powder diffraction
 data. The solution of the crystal structure by direct methods package
 powsim
;
_journal_name_full 'Journal of Applied Crystallography'
_journal_page_first 909
_journal_page_last 913
_journal_paper_doi 10.1107/S0021889897003105
_journal_volume 30
_journal_year 1997
_chemical_formula_sum 'C12 H16 Mo5 N2 O16'
_space_group_name_H-M_alt 'C 1 2/c 1'
_cell_angle_alpha 90.000
_cell_angle_beta 113.220
_cell_angle_gamma 90.000
_cell_length_a 28.6910
_cell_length_b 5.6865
_cell_length_c 14.3680
_cell_volume 2154.28
_cod_database_code 6000209

loop_
_atom_site_label
_atom_site_fract_x
_atom_site_fract_y
_atom_site_fract_z
? ? ? ?
